data_7106132
loop_
_publ_author_name
'Man-Sheng Chen'
'Min Chen'
'Satoshi Takamizawa'
'Taka-aki Okamura'
'Jian Fan'
'Wei-Yin Sun'

_publ_section_title
;
 Single-crystal-to-single-crystal transformations and selective adsorption
 of porous copper(II) frameworks
;
_journal_name_full Chem.Commun.
_journal_page_first 3787
_journal_paper_doi 10.1039/c0cc04689b
_journal_volume 47
_journal_year 2011
_chemical_formula_moiety 'C14 H12 Cu N2 O7'
_chemical_formula_sum 'C14 H12 Cu N2 O7'
_chemical_formula_weight 383.80
_space_group_IT_number 14
_symmetry_cell_setting monoclinic
_symmetry_Int_Tables_number 14
_symmetry_space_group_name_Hall '-P 2ybc'
_symmetry_space_group_name_H-M 'P 1 21/c 1'
_atom_sites_solution_hydrogens geom
_atom_sites_solution_primary direct
_atom_sites_solution_secondary difmap
_cell_angle_alpha 90.0000
_cell_angle_beta 104.582(19)
_cell_angle_gamma 90.0000
_cell_formula_units_Z 4
_cell_length_a 8.405(5)
_cell_length_b 10.293(4)
_cell_length_c 17.812(8)
_cell_measurement_reflns_used 11480
_cell_measurement_temperature 293(1)
_cell_measurement_theta_max 27.48
_cell_measurement_theta_min 3.02
_cell_volume 1491.3(13)
_computing_cell_refinement 'RAPID AUTO'
_computing_data_collection 'RAPID AUTO (Rigaku, 1998)'
_computing_data_reduction 'RAPID AUTO'
_computing_molecular_graphics 'CrystalStructure 4.0'
_computing_publication_material 'CrystalStructure 4.0 (Rigaku, 2010)'
_computing_structure_refinement 'SHELXL97 (Sheldrick, 2008)'
_computing_structure_solution 'SIR92 (Altomare, et al., 1994)'
_diffrn_ambient_temperature 293(1)
_diffrn_detector_area_resol_mean 10.000
_diffrn_measured_fraction_theta_full 0.997
_diffrn_measured_fraction_theta_max 0.997
_diffrn_measurement_device_type 'Rigaku R-AXIS RAPID II'
_diffrn_measurement_method \w
_diffrn_radiation_source
;
MicroMax-007HF microfocus rotating anode X-ray generator
;
_diffrn_radiation_type 'Mo K\a'
_diffrn_radiation_wavelength 0.71075
_diffrn_reflns_av_R_equivalents 0.0365
_diffrn_reflns_limit_h_max 10
_diffrn_reflns_limit_h_min -10
_diffrn_reflns_limit_k_max 13
_diffrn_reflns_limit_k_min -13
_diffrn_reflns_limit_l_max 22
_diffrn_reflns_limit_l_min -23
_diffrn_reflns_number 13613
_diffrn_reflns_theta_full 27.48
_diffrn_reflns_theta_max 27.48
_diffrn_standards_number 0
_exptl_absorpt_coefficient_mu 1.506
_exptl_absorpt_correction_T_max 0.798
_exptl_absorpt_correction_T_min 0.539
_exptl_absorpt_correction_type multi-scan
_exptl_absorpt_process_details 'ABSCOR (Rigaku, 1995)'
_exptl_crystal_colour green
_exptl_crystal_density_diffrn 1.709
_exptl_crystal_density_method 'not measured'
_exptl_crystal_description block
_exptl_crystal_F_000 780.00
_exptl_crystal_size_max 0.150
_exptl_crystal_size_mid 0.150
_exptl_crystal_size_min 0.150
_refine_diff_density_max 0.900
_refine_diff_density_min -0.480
_refine_ls_extinction_method none
_refine_ls_goodness_of_fit_ref 1.090
_refine_ls_hydrogen_treatment constr
_refine_ls_number_parameters 222
_refine_ls_number_reflns 3410
_refine_ls_number_restraints 4
_refine_ls_R_factor_gt 0.0477
_refine_ls_shift/su_max 0.001
_refine_ls_structure_factor_coef Fsqd
_refine_ls_weighting_details 'w = 1/[\s^2^(Fo^2^)+(0.0814P)^2^+1.8234P] where P=(Fo^2^+2Fc^2^)/3'
_refine_ls_weighting_scheme calc
_refine_ls_wR_factor_ref 0.1381
_reflns_number_gt 3008
_reflns_number_total 3410
_reflns_threshold_expression F^2^>2.0\s(F^2^)
_cod_data_source_file c0cc04689b.txt
_cod_data_source_block 1
_cod_original_cell_volume 1491.2(12)
_cod_original_sg_symbol_H-M 'P 21/c'
_cod_database_code 7106132

loop_
_symmetry_equiv_pos_site_id
_symmetry_equiv_pos_as_xyz
1 +X,+Y,+Z
2 -X,1/2+Y,1/2-Z
3 -X,-Y,-Z
4 +X,1/2-Y,1/2+Z

loop_
_atom_site_label
_atom_site_type_symbol
_atom_site_fract_x
_atom_site_fract_y
_atom_site_fract_z
_atom_site_U_iso_or_equiv
_atom_site_adp_type
_atom_site_occupancy
_atom_site_symmetry_multiplicity
_atom_site_calc_flag
_atom_site_refinement_flags
_atom_site_disorder_assembly
_atom_site_disorder_group
Cu(1) Cu 0.60564(4) 0.55755(3) 0.931976(19) 0.02394(15) Uani 1.0 4 d . . .
O(1) O 0.1244(4) 0.4591(3) 0.43674(13) 0.0411(7) Uani 1.0 4 d . . .
O(2) O 0.1037(19) 0.9075(14) 0.7897(8) 0.116(5) Uiso 0.467(13) 4 d . . .
O(2B) O -0.003(3) 0.9470(14) 0.7854(9) 0.151(6) Uiso 0.533(13) 4 d . . .
O(3) O 0.1568(13) 0.6501(14) 0.7940(6) 0.091(4) Uiso 0.467(13) 4 d . . .
O(3B) O 0.228(3) 0.7824(19) 0.7932(11) 0.089(6) Uiso 0.244(10) 4 d . . .
O(3C) O 0.153(3) 0.5646(19) 0.7937(10) 0.087(6) Uiso 0.289(15) 4 d . . .
O(31) O 0.5309(3) 0.5375(2) 0.82375(12) 0.0289(5) Uani 1.0 4 d . . .
O(32) O 0.6936(3) 0.7026(3) 0.81292(13) 0.0350(6) Uani 1.0 4 d . . .
O(51) O 0.6220(3) 0.8908(3) 0.54178(12) 0.0326(5) Uani 1.0 4 d . . .
O(52) O 0.4729(3) 0.7847(2) 0.44385(12) 0.0290(5) Uani 1.0 4 d . . .
N(1) N 0.2349(3) 0.3984(3) 0.56182(14) 0.0244(5) Uani 1.0 4 d . . .
N(11) N -0.2157(3) 0.0722(3) 0.45068(15) 0.0240(5) Uani 1.0 4 d . . .
C(1) C 0.3437(4) 0.5029(3) 0.58786(16) 0.0221(6) Uani 1.0 4 d . . .
C(2) C 0.4129(4) 0.5119(3) 0.66700(16) 0.0239(6) Uani 1.0 4 d . . .
C(3) C 0.5208(4) 0.6120(3) 0.69788(16) 0.0223(6) Uani 1.0 4 d . . .
C(4) C 0.5612(4) 0.7048(3) 0.64908(16) 0.0228(6) Uani 1.0 4 d . . .
C(5) C 0.4923(4) 0.6949(3) 0.56946(16) 0.0219(6) Uani 1.0 4 d . . .
C(6) C 0.3846(4) 0.5950(3) 0.53778(16) 0.0220(6) Uani 1.0 4 d . . .
C(11) C 0.1315(4) 0.3848(3) 0.49097(17) 0.0250(6) Uani 1.0 4 d . . .
C(12) C -0.1424(4) 0.1073(3) 0.52380(17) 0.0262(6) Uani 1.0 4 d . . .
C(13) C -0.0258(4) 0.2051(3) 0.54055(17) 0.0265(6) Uani 1.0 4 d . . .
C(14) C 0.0171(4) 0.2690(3) 0.48026(17) 0.0243(6) Uani 1.0 4 d . . .
C(15) C -0.0571(4) 0.2313(4) 0.40468(18) 0.0318(7) Uani 1.0 4 d . . .
C(16) C -0.1727(4) 0.1334(4) 0.39206(18) 0.0312(7) Uani 1.0 4 d . . .
C(31) C 0.5896(4) 0.6208(3) 0.78422(16) 0.0230(6) Uani 1.0 4 d . . .
C(51) C 0.5310(4) 0.7931(3) 0.51648(16) 0.0219(6) Uani 1.0 4 d . . .
H(1) H 0.2346 0.3371 0.5946 0.0293 Uiso 1.0 4 calc R . .
H(2) H 0.3867 0.4500 0.7000 0.0287 Uiso 1.0 4 calc R . .
H(3) H 0.6329 0.7723 0.6692 0.0273 Uiso 1.0 4 calc R . .
H(4) H 0.3407 0.5895 0.4845 0.0264 Uiso 1.0 4 calc R . .
H(5) H -0.1708 0.0645 0.5645 0.0314 Uiso 1.0 4 calc R . .
H(6) H 0.0230 0.2276 0.5917 0.0319 Uiso 1.0 4 calc R . .
H(7) H -0.0292 0.2716 0.3631 0.0382 Uiso 1.0 4 calc R . .
H(8) H -0.2226 0.1089 0.3413 0.0375 Uiso 1.0 4 calc R . .

loop_
_atom_site_aniso_label
_atom_site_aniso_U_11
_atom_site_aniso_U_22
_atom_site_aniso_U_33
_atom_site_aniso_U_12
_atom_site_aniso_U_13
_atom_site_aniso_U_23
Cu(1) 0.0295(3) 0.0245(3) 0.0176(2) 0.00747(13) 0.00544(15) 0.00034(13)
O(1) 0.0483(15) 0.0419(14) 0.0249(12) -0.0219(11) -0.0060(11) 0.0096(10)
O(31) 0.0360(12) 0.0327(11) 0.0159(10) -0.0007(9) 0.0028(9) 0.0025(9)
O(32) 0.0403(13) 0.0376(13) 0.0235(11) -0.0080(10) 0.0010(10) -0.0056(10)
O(51) 0.0426(13) 0.0315(12) 0.0214(10) -0.0180(10) 0.0039(9) 0.0016(9)
O(52) 0.0365(12) 0.0286(11) 0.0213(10) -0.0099(9) 0.0059(9) 0.0017(9)
N(1) 0.0273(13) 0.0222(12) 0.0213(12) -0.0080(10) 0.0014(10) 0.0038(10)
N(11) 0.0240(12) 0.0242(12) 0.0236(12) -0.0055(9) 0.0058(10) -0.0003(10)
C(1) 0.0214(13) 0.0207(13) 0.0238(13) -0.0034(10) 0.0050(11) -0.0000(11)
C(2) 0.0278(15) 0.0214(13) 0.0220(13) -0.0024(11) 0.0055(11) 0.0042(11)
C(3) 0.0261(14) 0.0207(13) 0.0192(13) 0.0003(11) 0.0043(11) -0.0001(11)
C(4) 0.0259(14) 0.0206(13) 0.0211(13) -0.0037(11) 0.0046(11) -0.0015(11)
C(5) 0.0234(13) 0.0217(13) 0.0209(13) -0.0026(11) 0.0061(11) -0.0002(11)
C(6) 0.0236(14) 0.0239(13) 0.0173(13) -0.0029(11) 0.0029(10) 0.0013(11)
C(11) 0.0247(14) 0.0246(14) 0.0251(14) -0.0041(11) 0.0050(11) -0.0000(12)
C(12) 0.0268(15) 0.0273(14) 0.0234(14) -0.0036(12) 0.0045(11) 0.0034(12)
C(13) 0.0268(15) 0.0288(15) 0.0219(13) -0.0055(12) 0.0023(11) -0.0003(12)
C(14) 0.0216(14) 0.0235(14) 0.0266(14) -0.0036(11) 0.0040(11) -0.0006(11)
C(15) 0.0376(17) 0.0340(16) 0.0244(15) -0.0130(13) 0.0088(13) 0.0006(13)
C(16) 0.0353(17) 0.0375(17) 0.0210(14) -0.0134(14) 0.0072(12) -0.0059(13)
C(31) 0.0269(14) 0.0220(13) 0.0190(13) 0.0058(11) 0.0038(11) -0.0013(11)
C(51) 0.0234(14) 0.0227(13) 0.0202(13) -0.0022(11) 0.0066(11) 0.0018(11)

loop_
_atom_type_symbol
_atom_type_description
_atom_type_scat_dispersion_real
_atom_type_scat_dispersion_imag
_atom_type_scat_source
C C 0.003 0.002
;
International Tables for Crystallography
(1992, Vol. C, Tables 4.2.6.8 and 6.1.1.4)
;
H H 0.000 0.000
;
International Tables for Crystallography
(1992, Vol. C, Table 6.1.1.4)
;
Cu Cu 0.320 1.265
;
International Tables for Crystallography
(1992, Vol. C, Tables 4.2.6.8 and 6.1.1.4)
;
N N 0.006 0.003
;
International Tables for Crystallography
(1992, Vol. C, Tables 4.2.6.8 and 6.1.1.4)
;
O O 0.011 0.006
;
International Tables for Crystallography
(1992, Vol. C, Tables 4.2.6.8 and 6.1.1.4)
;

loop_
_geom_angle_atom_site_label_1
_geom_angle_atom_site_label_2
_geom_angle_atom_site_label_3
_geom_angle
_geom_angle_publ_flag
_geom_angle_site_symmetry_1
_geom_angle_site_symmetry_2
_geom_angle_site_symmetry_3
O(31) Cu(1) O(51) 162.69(10) yes . . 4_565
O(31) Cu(1) O(52) 98.36(9) yes . . 4_565
O(31) Cu(1) N(11) 98.18(11) yes . . 4_655
O(51) Cu(1) O(52) 65.52(9) yes 4_565 . 4_565
O(51) Cu(1) N(11) 98.78(11) yes 4_565 . 4_655
O(52) Cu(1) N(11) 161.24(9) yes 4_565 . 4_655
Cu(1) O(31) C(31) 114.39(18) yes . . .
Cu(1) O(51) C(51) 88.66(17) yes 4_564 . .
Cu(1) O(52) C(51) 88.38(17) yes 4_564 . .
C(1) N(1) C(11) 126.8(3) yes . . .
Cu(1) N(11) C(12) 119.3(3) yes 4_454 . .
Cu(1) N(11) C(16) 121.8(2) yes 4_454 . .
C(12) N(11) C(16) 118.7(3) yes . . .
N(1) C(1) C(2) 117.1(3) yes . . .
N(1) C(1) C(6) 123.2(3) yes . . .
C(2) C(1) C(6) 119.6(3) yes . . .
C(1) C(2) C(3) 121.1(3) yes . . .
C(2) C(3) C(4) 120.0(3) yes . . .
C(2) C(3) C(31) 119.6(3) yes . . .
C(4) C(3) C(31) 120.4(3) yes . . .
C(3) C(4) C(5) 118.8(3) yes . . .
C(4) C(5) C(6) 121.9(3) yes . . .
C(4) C(5) C(51) 119.9(3) yes . . .
C(6) C(5) C(51) 118.2(3) yes . . .
C(1) C(6) C(5) 118.7(3) yes . . .
O(1) C(11) N(1) 124.5(3) yes . . .
O(1) C(11) C(14) 119.4(3) yes . . .
N(1) C(11) C(14) 116.1(3) yes . . .
N(11) C(12) C(13) 122.2(3) yes . . .
C(12) C(13) C(14) 119.2(3) yes . . .
C(11) C(14) C(13) 124.0(3) yes . . .
C(11) C(14) C(15) 117.3(3) yes . . .
C(13) C(14) C(15) 118.6(3) yes . . .
C(14) C(15) C(16) 119.3(3) yes . . .
N(11) C(16) C(15) 122.1(3) yes . . .
O(31) C(31) O(32) 124.1(3) yes . . .
O(31) C(31) C(3) 114.8(3) yes . . .
O(32) C(31) C(3) 121.1(3) yes . . .
O(51) C(51) O(52) 117.2(3) yes . . .
O(51) C(51) C(5) 121.6(3) yes . . .
O(52) C(51) C(5) 121.2(3) yes . . .
C(1) N(1) H(1) 116.617 no . . .
C(11) N(1) H(1) 116.626 no . . .
C(1) C(2) H(2) 119.446 no . . .
C(3) C(2) H(2) 119.460 no . . .
C(3) C(4) H(3) 120.623 no . . .
C(5) C(4) H(3) 120.624 no . . .
C(1) C(6) H(4) 120.667 no . . .
C(5) C(6) H(4) 120.659 no . . .
N(11) C(12) H(5) 118.922 no . . .
C(13) C(12) H(5) 118.924 no . . .
C(12) C(13) H(6) 120.403 no . . .
C(14) C(13) H(6) 120.406 no . . .
C(14) C(15) H(7) 120.368 no . . .
C(16) C(15) H(7) 120.370 no . . .
N(11) C(16) H(8) 118.921 no . . .
C(15) C(16) H(8) 118.932 no . . .

loop_
_geom_bond_atom_site_label_1
_geom_bond_atom_site_label_2
_geom_bond_distance
_geom_bond_publ_flag
_geom_bond_site_symmetry_1
_geom_bond_site_symmetry_2
Cu(1) O(31) 1.882(3) yes . .
Cu(1) O(51) 1.998(3) yes . 4_565
Cu(1) O(52) 2.011(3) yes . 4_565
Cu(1) N(11) 1.974(3) yes . 4_655
O(1) C(11) 1.222(4) yes . .
O(31) C(31) 1.284(4) yes . .
O(32) C(31) 1.229(4) yes . .
O(51) C(51) 1.276(4) yes . .
O(52) C(51) 1.265(4) yes . .
N(1) C(1) 1.413(4) yes . .
N(1) C(11) 1.347(4) yes . .
N(11) C(12) 1.343(4) yes . .
N(11) C(16) 1.344(5) yes . .
C(1) C(2) 1.386(4) yes . .
C(1) C(6) 1.403(5) yes . .
C(2) C(3) 1.391(4) yes . .
C(3) C(4) 1.391(5) yes . .
C(3) C(31) 1.503(4) yes . .
C(4) C(5) 1.394(4) yes . .
C(5) C(6) 1.392(4) yes . .
C(5) C(51) 1.474(5) yes . .
C(11) C(14) 1.513(4) yes . .
C(12) C(13) 1.384(5) yes . .
C(13) C(14) 1.382(5) yes . .
C(14) C(15) 1.389(5) yes . .
C(15) C(16) 1.378(5) yes . .
N(1) H(1) 0.860 no . .
C(2) H(2) 0.930 no . .
C(4) H(3) 0.930 no . .
C(6) H(4) 0.930 no . .
C(12) H(5) 0.930 no . .
C(13) H(6) 0.930 no . .
C(15) H(7) 0.930 no . .
C(16) H(8) 0.930 no . .

loop_
_geom_contact_atom_site_label_1
_geom_contact_atom_site_label_2
_geom_contact_distance
_geom_contact_publ_flag
_geom_contact_site_symmetry_1
_geom_contact_site_symmetry_2
Cu(1) Cu(1) 3.5490(13) no . 3_667
Cu(1) O(32) 2.840(3) no . .
Cu(1) O(51) 2.697(3) no . 2_646
Cu(1) C(51) 3.179(3) no . 2_646
O(1) O(1) 3.540(5) no . 3_566
O(1) N(1) 3.363(4) no . 3_566
O(1) C(1) 2.889(4) no . .
O(1) C(6) 2.828(4) no . .
O(1) C(11) 3.203(5) no . 3_566
O(1) C(13) 3.600(5) no . 3_566
O(1) C(14) 3.509(5) no . 3_566
O(1) C(15) 2.778(5) no . .
O(31) O(51) 3.349(4) no . 2_646
O(31) C(2) 2.730(4) no . .
O(31) C(4) 3.570(4) no . 2_646
O(31) C(16) 3.042(4) no . 4_655
O(32) O(52) 3.328(4) no . 4_565
O(32) N(1) 2.954(4) no . 2_656
O(32) C(2) 3.351(4) no . 2_656
O(32) C(4) 2.850(4) no . .
O(32) C(13) 3.307(4) no . 2_656
O(51) O(51) 3.152(4) no . 3_676
O(51) O(52) 3.458(4) no . 3_676
O(51) N(11) 3.472(5) no . 3_566
O(51) C(4) 2.841(4) no . .
O(51) C(12) 3.051(4) no . 1_665
O(51) C(14) 3.558(5) no . 3_666
O(51) C(51) 3.556(4) no . 3_676
O(52) N(1) 3.117(4) no . 3_666
O(52) N(11) 3.524(4) no . 3_566
O(52) C(1) 3.449(4) no . 3_666
O(52) C(6) 2.791(4) no . .
O(52) C(12) 3.177(5) no . 3_566
O(52) C(31) 3.375(4) no . 4_564
N(1) C(13) 2.913(4) no . .
N(1) C(51) 3.329(5) no . 3_666
N(11) C(5) 3.296(4) no . 3_566
N(11) C(12) 3.462(5) no . 3_556
N(11) C(13) 3.483(4) no . 3_556
N(11) C(14) 2.773(4) no . .
N(11) C(51) 3.173(5) no . 3_566
C(1) C(4) 2.801(4) no . .
C(2) C(5) 2.756(5) no . .
C(3) C(6) 2.798(4) no . .
C(4) C(16) 3.573(5) no . 3_566
C(5) C(16) 3.426(5) no . 3_566
C(6) C(6) 3.274(5) no . 3_666
C(6) C(11) 3.002(4) no . .
C(6) C(14) 3.594(5) no . 3_566
C(11) C(11) 3.313(5) no . 3_566
C(11) C(51) 3.407(5) no . 3_666
C(12) C(12) 3.514(5) no . 3_556
C(12) C(15) 2.722(5) no . .
C(12) C(51) 3.325(5) no . 3_566
C(13) C(16) 2.724(5) no . .
C(16) C(31) 3.549(5) no . 4_454
O(1) O(2) 2.923(14) no . 4_564
O(1) O(2B) 2.809(15) no . 4_564
O(2) O(1) 2.923(14) no . 4_565
O(2) O(3) 3.407(19) no . 2_556
O(2) O(3C) 3.55(3) no . .
O(2) O(3C) 2.80(3) no . 2_556
O(2) C(16) 3.456(16) no . 3_566
O(2B) O(1) 2.809(15) no . 4_565
O(2B) O(3) 3.33(2) no . .
O(2B) O(3) 2.668(19) no . 2_556
O(2B) O(3B) 2.56(3) no . .
O(3) O(2) 3.407(19) no . 2_546
O(3) O(2B) 3.33(2) no . .
O(3) O(2B) 2.668(19) no . 2_546
O(3) O(31) 3.266(12) no . .
O(3) O(52) 3.325(10) no . 4_565
O(3) C(12) 3.307(12) no . 2_556
O(3) C(13) 3.442(13) no . 2_556
O(3B) O(2B) 2.56(3) no . .
O(3B) O(3C) 2.33(3) no . .
O(3B) O(31) 3.524(19) no . .
O(3B) O(52) 3.021(18) no . 4_565
O(3B) C(15) 3.458(19) no . 3_566
O(3B) C(16) 3.33(2) no . 3_566
O(3B) C(31) 3.50(2) no . .
O(3C) O(2) 3.55(3) no . .
O(3C) O(2) 2.80(3) no . 2_546
O(3C) O(2B) 2.03(3) no . 2_546
O(3C) O(3B) 2.33(3) no . .
O(3C) O(31) 3.100(18) no . .
O(3C) O(51) 3.546(17) no . 2_646
O(3C) C(2) 3.56(2) no . .
O(3C) C(12) 3.303(19) no . 2_556
O(31) O(3) 3.266(12) no . .
O(31) O(3B) 3.524(19) no . .
O(31) O(3C) 3.100(18) no . .
O(51) O(3C) 3.546(17) no . 2_656
O(52) O(3) 3.325(10) no . 4_564
O(52) O(3B) 3.021(18) no . 4_564
C(2) O(3C) 3.56(2) no . .
C(12) O(3) 3.307(12) no . 2_546
C(12) O(3C) 3.303(19) no . 2_546
C(13) O(3) 3.442(13) no . 2_546
C(15) O(3B) 3.458(19) no . 3_566
C(16) O(2) 3.456(16) no . 3_566
C(16) O(3B) 3.33(2) no . 3_566
C(31) O(3B) 3.50(2) no . .
Cu(1) H(1) 3.2598 no . 2_656
Cu(1) H(5) 2.9067 no . 4_655
Cu(1) H(8) 2.9664 no . 4_655
O(1) H(1) 3.0051 no . .
O(1) H(4) 2.2468 no . .
O(1) H(6) 3.4456 no . 3_566
O(1) H(7) 2.5021 no . .
O(31) H(2) 2.4069 no . .
O(31) H(3) 3.0737 no . 2_646
O(31) H(8) 2.5170 no . 4_655
O(32) H(1) 2.1197 no . 2_656
O(32) H(2) 2.6297 no . 2_656
O(32) H(3) 2.5831 no . .
O(32) H(6) 2.5662 no . 2_656
O(32) H(8) 3.2944 no . 4_655
O(51) H(3) 2.5577 no . .
O(51) H(5) 2.4568 no . 1_665
O(52) H(1) 2.9882 no . 3_666
O(52) H(4) 2.4905 no . .
O(52) H(5) 2.9473 no . 3_566
N(1) H(2) 2.5270 no . .
N(1) H(4) 2.6785 no . .
N(1) H(6) 2.6503 no . .
N(11) H(6) 3.2184 no . .
N(11) H(7) 3.2153 no . .
C(1) H(4) 3.3648 no . 3_666
C(2) H(1) 2.4844 no . .
C(2) H(3) 3.2509 no . .
C(2) H(4) 3.2533 no . .
C(4) H(2) 3.2438 no . .
C(4) H(4) 3.2721 no . .
C(4) H(8) 3.4715 no . 3_566
C(5) H(4) 3.4846 no . 3_666
C(6) H(1) 3.2101 no . .
C(6) H(2) 3.2482 no . .
C(6) H(3) 3.2715 no . .
C(6) H(4) 3.0916 no . 3_666
C(11) H(4) 2.7651 no . .
C(11) H(6) 2.7377 no . .
C(11) H(7) 2.6118 no . .
C(12) H(4) 3.5232 no . 3_566
C(12) H(8) 3.1486 no . .
C(13) H(1) 2.5501 no . .
C(13) H(4) 3.3277 no . 3_566
C(13) H(7) 3.2279 no . .
C(14) H(1) 2.4710 no . .
C(14) H(4) 3.5366 no . 3_566
C(14) H(5) 3.2206 no . .
C(14) H(8) 3.2231 no . .
C(15) H(5) 3.5656 no . 3_556
C(15) H(6) 3.2290 no . .
C(16) H(5) 3.1488 no . .
C(16) H(5) 3.4582 no . 3_556
C(31) H(1) 3.1928 no . 2_656
C(31) H(2) 2.6379 no . .
C(31) H(2) 3.4021 no . 2_656
C(31) H(3) 2.6721 no . .
C(31) H(8) 2.8824 no . 4_655
C(51) H(1) 3.3989 no . 3_666
C(51) H(3) 2.6465 no . .
C(51) H(4) 2.6104 no . .
C(51) H(5) 3.3458 no . 3_566
H(1) H(2) 2.3022 no . .
H(1) H(4) 3.5032 no . .
H(1) H(6) 2.0954 no . .
H(2) H(3) 2.9994 no . 2_646
H(3) H(7) 3.5481 no . 3_666
H(4) H(4) 3.1827 no . 3_666
H(4) H(6) 3.5550 no . 3_566
H(5) H(6) 2.3041 no . .
H(7) H(8) 2.2981 no . .
O(2) H(4) 3.5386 no . 4_565
O(2) H(6) 3.1865 no . 2_556
O(2) H(7) 3.2154 no . 3_566
O(2) H(8) 2.7658 no . 3_566
O(2B) H(1) 3.4230 no . 2_556
O(2B) H(2) 3.2973 no . 2_556
O(2B) H(6) 3.1777 no . 2_556
O(2B) H(7) 3.5355 no . 3_566
O(2B) H(7) 3.2397 no . 4_565
O(2B) H(8) 3.3455 no . 3_566
O(3) H(2) 3.5230 no . .
O(3) H(5) 2.6435 no . 2_556
O(3) H(6) 2.9340 no . 2_556
O(3) H(7) 2.8493 no . 3_566
O(3) H(8) 3.5977 no . 3_566
O(3B) H(4) 3.5517 no . 4_565
O(3B) H(5) 3.5078 no . 2_556
O(3B) H(6) 3.3411 no . 2_556
O(3B) H(7) 2.9178 no . 3_566
O(3B) H(8) 2.6339 no . 3_566
O(3C) H(2) 3.1139 no . .
O(3C) H(3) 3.4836 no . 2_646
O(3C) H(5) 2.4916 no . 2_556
O(3C) H(6) 3.2678 no . 2_556
O(3C) H(7) 3.2023 no . 3_566
H(1) O(2B) 3.4230 no . 2_546
H(2) O(2B) 3.2973 no . 2_546
H(2) O(3) 3.5230 no . .
H(2) O(3C) 3.1139 no . .
H(3) O(3C) 3.4836 no . 2_656
H(4) O(2) 3.5386 no . 4_564
H(4) O(3B) 3.5517 no . 4_564
H(5) O(3) 2.6435 no . 2_546
H(5) O(3B) 3.5078 no . 2_546
H(5) O(3C) 2.4916 no . 2_546
H(6) O(2) 3.1865 no . 2_546
H(6) O(2B) 3.1777 no . 2_546
H(6) O(3) 2.9340 no . 2_546
H(6) O(3B) 3.3411 no . 2_546
H(6) O(3C) 3.2678 no . 2_546
H(7) O(2) 3.2154 no . 3_566
H(7) O(2B) 3.5355 no . 3_566
H(7) O(2B) 3.2397 no . 4_564
H(7) O(3) 2.8493 no . 3_566
H(7) O(3B) 2.9178 no . 3_566
H(7) O(3C) 3.2023 no . 3_566
H(8) O(2) 2.7658 no . 3_566
H(8) O(2B) 3.3455 no . 3_566
H(8) O(3) 3.5977 no . 3_566
H(8) O(3B) 2.6339 no . 3_566

loop_
_geom_hbond_atom_site_label_D
_geom_hbond_atom_site_label_H
_geom_hbond_atom_site_label_A
_geom_hbond_site_symmetry_D
_geom_hbond_site_symmetry_H
_geom_hbond_site_symmetry_A
_geom_hbond_distance_DA
_geom_hbond_distance_DH
_geom_hbond_distance_HA
_geom_hbond_angle_DHA
_geom_hbond_publ_flag
N(1) H(1) O(32) . . 2_646 2.954(4) 0.860 2.120 163.3 no

loop_
_geom_torsion_atom_site_label_1
_geom_torsion_atom_site_label_2
_geom_torsion_atom_site_label_3
_geom_torsion_atom_site_label_4
_geom_torsion
_geom_torsion_publ_flag
_geom_torsion_site_symmetry_1
_geom_torsion_site_symmetry_2
_geom_torsion_site_symmetry_3
_geom_torsion_site_symmetry_4
O(31) Cu(1) O(52) C(51) 176.39(12) no . . 4_565 4_565
O(52) Cu(1) O(31) C(31) 74.44(17) no 4_565 . . .
O(31) Cu(1) N(11) C(12) -169.13(17) no . . 4_655 4_655
O(31) Cu(1) N(11) C(16) 6.1(2) no . . 4_655 4_655
N(11) Cu(1) O(31) C(31) -96.67(17) no 4_655 . . .
O(51) Cu(1) O(52) C(51) 2.98(11) no 4_565 . 4_565 4_565
O(52) Cu(1) O(51) C(51) -2.96(11) no 4_565 . 4_565 4_565
O(51) Cu(1) N(11) C(12) 7.38(19) no 4_565 . 4_655 4_655
O(51) Cu(1) N(11) C(16) -177.37(18) no 4_565 . 4_655 4_655
N(11) Cu(1) O(51) C(51) 166.28(13) no 4_655 . 4_565 4_565
Cu(1) O(31) C(31) O(32) 4.4(4) no . . . .
Cu(1) O(31) C(31) C(3) -175.55(15) no . . . .
Cu(1) O(51) C(51) O(52) -4.8(3) no 4_564 . . .
Cu(1) O(51) C(51) C(5) 176.2(3) no 4_564 . . .
Cu(1) O(52) C(51) O(51) 4.8(3) no 4_564 . . .
Cu(1) O(52) C(51) C(5) -176.3(3) no 4_564 . . .
C(1) N(1) C(11) O(1) 4.6(5) no . . . .
C(1) N(1) C(11) C(14) -174.8(3) no . . . .
C(11) N(1) C(1) C(2) 166.5(3) no . . . .
C(11) N(1) C(1) C(6) -14.1(5) no . . . .
Cu(1) N(11) C(12) C(13) -174.65(18) no 4_454 . . .
Cu(1) N(11) C(16) C(15) 174.78(19) no 4_454 . . .
C(12) N(11) C(16) C(15) -0.5(5) no . . . .
C(16) N(11) C(12) C(13) 0.7(5) no . . . .
N(1) C(1) C(2) C(3) -179.7(3) no . . . .
N(1) C(1) C(6) C(5) 179.5(3) no . . . .
C(2) C(1) C(6) C(5) -1.1(5) no . . . .
C(6) C(1) C(2) C(3) 0.9(5) no . . . .
C(1) C(2) C(3) C(4) -0.2(5) no . . . .
C(1) C(2) C(3) C(31) 178.2(3) no . . . .
C(2) C(3) C(4) C(5) -0.3(5) no . . . .
C(2) C(3) C(31) O(31) -5.1(4) no . . . .
C(2) C(3) C(31) O(32) 175.0(3) no . . . .
C(4) C(3) C(31) O(31) 173.3(3) no . . . .
C(4) C(3) C(31) O(32) -6.6(5) no . . . .
C(31) C(3) C(4) C(5) -178.7(3) no . . . .
C(3) C(4) C(5) C(6) 0.0(5) no . . . .
C(3) C(4) C(5) C(51) 179.1(3) no . . . .
C(4) C(5) C(6) C(1) 0.6(5) no . . . .
C(4) C(5) C(51) O(51) -2.7(5) no . . . .
C(4) C(5) C(51) O(52) 178.4(3) no . . . .
C(6) C(5) C(51) O(51) 176.4(3) no . . . .
C(6) C(5) C(51) O(52) -2.5(5) no . . . .
C(51) C(5) C(6) C(1) -178.4(3) no . . . .
O(1) C(11) C(14) C(13) -157.5(3) no . . . .
O(1) C(11) C(14) C(15) 18.0(5) no . . . .
N(1) C(11) C(14) C(13) 22.0(5) no . . . .
N(1) C(11) C(14) C(15) -162.6(3) no . . . .
N(11) C(12) C(13) C(14) -0.1(5) no . . . .
C(12) C(13) C(14) C(11) 174.5(3) no . . . .
C(12) C(13) C(14) C(15) -0.8(5) no . . . .
C(11) C(14) C(15) C(16) -174.6(3) no . . . .
C(13) C(14) C(15) C(16) 1.1(5) no . . . .
C(14) C(15) C(16) N(11) -0.4(5) no . . . .
